data_4028587
loop_
_publ_author_name
'Hirohiko Houjou'
'Hajime Shingai'
'Keisuke Yagi'
'Isao Yoshikawa'
'Koji Araki'

_publ_section_title
;
 Mutual Interference between Intramolecular Proton Transfer Sites through
 the Adjoining \p-Conjugated System in Schiff Bases of Double-Headed,
 Fused Salicylaldehydes
;
_journal_name_full 'Journal of Organic Chemistry'
_journal_page_first 9021
_journal_page_last 9031
_journal_paper_doi 10.1021/jo401108z
_journal_volume 78
_journal_year 2013
_chemical_formula_moiety 'C28 H42 N2 O2'
_chemical_formula_sum 'C28 H42 N2 O2'
_chemical_formula_weight 438.64
_chemical_name_common 1,5-bis(octyliminomethyl)-2,6-dihydroxynaphthalene
_chemical_name_systematic
; 
 ? 
;
_space_group_IT_number 15
_symmetry_cell_setting monoclinic
_symmetry_space_group_name_Hall '-C 2yc'
_symmetry_space_group_name_H-M 'C 1 2/c 1'
_atom_sites_solution_hydrogens geom
_atom_sites_solution_primary direct
_atom_sites_solution_secondary difmap
_audit_creation_method SHELXL-97
_cell_angle_alpha 90.00
_cell_angle_beta 99.408(14)
_cell_angle_gamma 90.00
_cell_formula_units_Z 4
_cell_length_a 49.85(5)
_cell_length_b 4.657(5)
_cell_length_c 10.848(11)
_cell_measurement_reflns_used 7380
_cell_measurement_temperature 93(2)
_cell_measurement_theta_max 27.48
_cell_measurement_theta_min 3.31
_cell_volume 2485(4)
_computing_cell_refinement 'CrystalClear-SM Expert 2.0 r3'
_computing_data_collection 'CrystalClear-SM Expert 2.0 r3 (Rigaku, 2009)'
_computing_data_reduction 'CrystalClear-SM Expert 2.0 r3'
_computing_molecular_graphics 'CrystalStructure 4.0'
_computing_publication_material 'CrystalStructure 4.0 (Rigaku, 2010)'
_computing_structure_refinement 'SHELXL97 (Sheldrick, 2008)'
_computing_structure_solution 'SHELXS97 (Sheldrick, 2008)'
_diffrn_ambient_temperature 93(2)
_diffrn_detector_area_resol_mean 29.257
_diffrn_measured_fraction_theta_full 0.912
_diffrn_measured_fraction_theta_max 0.912
_diffrn_measurement_device_type 'Rigaku Varimax DW with Saturn'
_diffrn_measurement_method \w
_diffrn_radiation_source 'fine-focus sealed tube'
_diffrn_radiation_type MoK\a
_diffrn_radiation_wavelength 0.71075
_diffrn_reflns_av_R_equivalents 0.0387
_diffrn_reflns_av_sigmaI/netI 0.0557
_diffrn_reflns_limit_h_max 63
_diffrn_reflns_limit_h_min -63
_diffrn_reflns_limit_k_max 5
_diffrn_reflns_limit_k_min -6
_diffrn_reflns_limit_l_max 13
_diffrn_reflns_limit_l_min -14
_diffrn_reflns_number 7380
_diffrn_reflns_theta_full 27.48
_diffrn_reflns_theta_max 27.48
_diffrn_reflns_theta_min 3.31
_diffrn_standards_decay_% none
_diffrn_standards_interval_count none
_diffrn_standards_interval_time none
_diffrn_standards_number none
_exptl_absorpt_coefficient_mu 0.073
_exptl_absorpt_correction_T_max 0.9928
_exptl_absorpt_correction_T_min 0.9715
_exptl_absorpt_correction_type numerical
_exptl_absorpt_process_details 'NUMABS (Rigaku, 1999)'
_exptl_crystal_colour orange
_exptl_crystal_density_diffrn 1.173
_exptl_crystal_description needle
_exptl_crystal_F_000 960
_exptl_crystal_size_max 0.40
_exptl_crystal_size_mid 0.20
_exptl_crystal_size_min 0.10
_refine_diff_density_max 0.242
_refine_diff_density_min -0.241
_refine_diff_density_rms 0.054
_refine_ls_extinction_method none
_refine_ls_goodness_of_fit_ref 1.083
_refine_ls_hydrogen_treatment mixed
_refine_ls_matrix_type full
_refine_ls_number_parameters 150
_refine_ls_number_reflns 2586
_refine_ls_number_restraints 0
_refine_ls_restrained_S_all 1.083
_refine_ls_R_factor_all 0.0814
_refine_ls_R_factor_gt 0.0534
_refine_ls_shift/su_max 0.000
_refine_ls_shift/su_mean 0.000
_refine_ls_structure_factor_coef Fsqd
_refine_ls_weighting_details 'calc w=1/[\s^2^(Fo^2^)+(0.0622P)^2^+1.9005P] where P=(Fo^2^+2Fc^2^)/3'
_refine_ls_weighting_scheme calc
_refine_ls_wR_factor_gt 0.1312
_refine_ls_wR_factor_ref 0.1569
_reflns_number_gt 1707
_reflns_number_total 2586
_reflns_threshold_expression >2sigma(I)
_cod_data_source_file jo401108z_si_003.cif
_cod_data_source_block 15oct
_cod_database_code 4028587

loop_
_symmetry_equiv_pos_as_xyz
'x, y, z'
'-x, y, -z+1/2'
'x+1/2, y+1/2, z'
'-x+1/2, y+1/2, -z+1/2'
'-x, -y, -z'
'x, -y, z-1/2'
'-x+1/2, -y+1/2, -z'
'x+1/2, -y+1/2, z-1/2'

loop_
_atom_site_label
_atom_site_type_symbol
_atom_site_fract_x
_atom_site_fract_y
_atom_site_fract_z
_atom_site_U_iso_or_equiv
_atom_site_adp_type
_atom_site_occupancy
_atom_site_symmetry_multiplicity
_atom_site_calc_flag
_atom_site_refinement_flags
C1 C 0.25898(3) 0.8406(4) 1.04090(16) 0.0178(4) Uani 1 1 d .
C2 C 0.24732(3) 1.0267(4) 1.12158(18) 0.0207(4) Uani 1 1 d .
H1 H 0.2589 1.1489 1.1766 0.025 Uiso 1 1 calc R
C3 C 0.22007(3) 1.0355(4) 1.12262(17) 0.0208(4) Uani 1 1 d .
H2 H 0.2131 1.1635 1.1779 0.025 Uiso 1 1 calc R
C4 C 0.20184(3) 0.8569(4) 1.04269(17) 0.0192(4) Uani 1 1 d .
O1 O 0.17538(2) 0.8749(3) 1.04957(12) 0.0242(4) Uani 1 1 d .
H3 H 0.1661(6) 0.719(7) 0.983(3) 0.090(10) Uiso 1 1 d .
C5 C 0.21224(3) 0.6680(4) 0.96155(16) 0.0182(4) Uani 1 1 d .
C6 C 0.19332(3) 0.4763(4) 0.88414(17) 0.0201(4) Uani 1 1 d .
H4 H 0.2002 0.3419 0.8313 0.024 Uiso 1 1 calc R
N1 N 0.16763(3) 0.4849(3) 0.88563(15) 0.0213(4) Uani 1 1 d .
C7 C 0.14971(3) 0.2870(4) 0.80621(17) 0.0211(4) Uani 1 1 d .
H5 H 0.1383 0.1812 0.8575 0.025 Uiso 1 1 calc R
H6 H 0.1608 0.1453 0.7686 0.025 Uiso 1 1 calc R
C8 C 0.13160(3) 0.4500(4) 0.70324(17) 0.0215(4) Uani 1 1 d .
H7 H 0.1431 0.5541 0.6519 0.026 Uiso 1 1 calc R
H8 H 0.1209 0.5940 0.7414 0.026 Uiso 1 1 calc R
C9 C 0.11220(3) 0.2515(4) 0.61882(18) 0.0214(4) Uani 1 1 d .
H9 H 0.1229 0.1026 0.5836 0.026 Uiso 1 1 calc R
H10 H 0.1002 0.1533 0.6697 0.026 Uiso 1 1 calc R
C10 C 0.09473(3) 0.4107(4) 0.51220(17) 0.0223(4) Uani 1 1 d .
H11 H 0.1068 0.5111 0.4623 0.027 Uiso 1 1 calc R
H12 H 0.0839 0.5583 0.5478 0.027 Uiso 1 1 calc R
C11 C 0.07541(3) 0.2159(4) 0.42567(17) 0.0225(4) Uani 1 1 d .
H13 H 0.0862 0.0670 0.3907 0.027 Uiso 1 1 calc R
H14 H 0.0632 0.1171 0.4753 0.027 Uiso 1 1 calc R
C12 C 0.05822(3) 0.3759(4) 0.31849(18) 0.0235(4) Uani 1 1 d .
H15 H 0.0704 0.4800 0.2705 0.028 Uiso 1 1 calc R
H16 H 0.0470 0.5202 0.3534 0.028 Uiso 1 1 calc R
C13 C 0.03966(4) 0.1802(4) 0.22996(18) 0.0268(5) Uani 1 1 d .
H17 H 0.0273 0.0771 0.2776 0.032 Uiso 1 1 calc R
H18 H 0.0509 0.0352 0.1951 0.032 Uiso 1 1 calc R
C14 C 0.02270(4) 0.3444(5) 0.12267(19) 0.0333(5) Uani 1 1 d .
H19 H 0.0113 0.4860 0.1566 0.050 Uiso 1 1 calc R
H20 H 0.0111 0.2096 0.0688 0.050 Uiso 1 1 calc R
H21 H 0.0348 0.4429 0.0738 0.050 Uiso 1 1 calc R

loop_
_atom_site_aniso_label
_atom_site_aniso_U_11
_atom_site_aniso_U_22
_atom_site_aniso_U_33
_atom_site_aniso_U_23
_atom_site_aniso_U_13
_atom_site_aniso_U_12
C1 0.0245(9) 0.0155(10) 0.0134(10) 0.0023(8) 0.0032(6) -0.0001(7)
C2 0.0269(9) 0.0170(10) 0.0180(11) 0.0016(8) 0.0031(7) -0.0016(7)
C3 0.0259(9) 0.0182(10) 0.0188(11) -0.0009(8) 0.0058(7) 0.0005(7)
C4 0.0211(8) 0.0190(10) 0.0175(10) 0.0046(8) 0.0030(6) -0.0002(7)
O1 0.0194(6) 0.0276(8) 0.0259(8) -0.0017(6) 0.0044(5) -0.0004(5)
C5 0.0224(9) 0.0171(10) 0.0146(10) 0.0034(7) 0.0018(6) -0.0011(7)
C6 0.0239(9) 0.0189(10) 0.0170(10) 0.0036(8) 0.0019(7) 0.0009(7)
N1 0.0209(7) 0.0211(9) 0.0206(9) 0.0004(7) -0.0006(6) -0.0035(6)
C7 0.0194(9) 0.0220(10) 0.0210(11) -0.0008(8) 0.0002(7) -0.0032(7)
C8 0.0207(9) 0.0214(10) 0.0220(11) 0.0012(8) 0.0024(7) 0.0001(7)
C9 0.0175(8) 0.0213(10) 0.0244(11) -0.0001(8) 0.0002(7) -0.0003(7)
C10 0.0223(9) 0.0234(10) 0.0210(11) 0.0007(8) 0.0029(7) -0.0005(7)
C11 0.0235(9) 0.0237(11) 0.0190(11) 0.0010(8) -0.0002(7) 0.0004(7)
C12 0.0236(9) 0.0267(11) 0.0196(11) 0.0027(8) 0.0017(7) -0.0005(8)
C13 0.0241(9) 0.0298(12) 0.0250(12) -0.0013(9) -0.0005(7) 0.0008(8)
C14 0.0276(10) 0.0456(14) 0.0241(12) 0.0011(10) -0.0031(8) -0.0020(9)

loop_
_atom_type_symbol
_atom_type_description
_atom_type_scat_dispersion_real
_atom_type_scat_dispersion_imag
_atom_type_scat_source
C C 0.0033 0.0016 'International Tables Vol C Tables 4.2.6.8 and 6.1.1.4'
H H 0.0000 0.0000 'International Tables Vol C Tables 4.2.6.8 and 6.1.1.4'
N N 0.0061 0.0033 'International Tables Vol C Tables 4.2.6.8 and 6.1.1.4'
O O 0.0106 0.0060 'International Tables Vol C Tables 4.2.6.8 and 6.1.1.4'

loop_
_geom_angle_atom_site_label_1
_geom_angle_atom_site_label_2
_geom_angle_atom_site_label_3
_geom_angle
_geom_angle_site_symmetry_1
_geom_angle_site_symmetry_3
C2 C1 C1 117.7(2) . 7_567
C2 C1 C5 122.48(15) . 7_567
C1 C1 C5 119.8(2) 7_567 7_567
C3 C2 C1 122.16(17) . .
C3 C2 H1 118.9 . .
C1 C2 H1 118.9 . .
C2 C3 C4 121.19(17) . .
C2 C3 H2 119.4 . .
C4 C3 H2 119.4 . .
O1 C4 C5 122.96(16) . .
O1 C4 C3 117.95(16) . .
C5 C4 C3 119.09(17) . .
C4 O1 H3 104.0(16) . .
C4 C5 C1 120.04(15) . 7_567
C4 C5 C6 118.32(17) . .
C1 C5 C6 121.60(16) 7_567 .
N1 C6 C5 121.69(17) . .
N1 C6 H4 119.2 . .
C5 C6 H4 119.2 . .
C6 N1 C7 119.19(16) . .
N1 C7 C8 110.52(16) . .
N1 C7 H5 109.5 . .
C8 C7 H5 109.5 . .
N1 C7 H6 109.5 . .
C8 C7 H6 109.5 . .
H5 C7 H6 108.1 . .
C7 C8 C9 112.31(16) . .
C7 C8 H7 109.1 . .
C9 C8 H7 109.1 . .
C7 C8 H8 109.1 . .
C9 C8 H8 109.1 . .
H7 C8 H8 107.9 . .
C10 C9 C8 112.81(16) . .
C10 C9 H9 109.0 . .
C8 C9 H9 109.0 . .
C10 C9 H10 109.0 . .
C8 C9 H10 109.0 . .
H9 C9 H10 107.8 . .
C9 C10 C11 113.72(17) . .
C9 C10 H11 108.8 . .
C11 C10 H11 108.8 . .
C9 C10 H12 108.8 . .
C11 C10 H12 108.8 . .
H11 C10 H12 107.7 . .
C12 C11 C10 113.46(17) . .
C12 C11 H13 108.9 . .
C10 C11 H13 108.9 . .
C12 C11 H14 108.9 . .
C10 C11 H14 108.9 . .
H13 C11 H14 107.7 . .
C11 C12 C13 113.40(17) . .
C11 C12 H15 108.9 . .
C13 C12 H15 108.9 . .
C11 C12 H16 108.9 . .
C13 C12 H16 108.9 . .
H15 C12 H16 107.7 . .
C12 C13 C14 112.62(17) . .
C12 C13 H17 109.1 . .
C14 C13 H17 109.1 . .
C12 C13 H18 109.1 . .
C14 C13 H18 109.1 . .
H17 C13 H18 107.8 . .
C13 C14 H19 109.5 . .
C13 C14 H20 109.5 . .
H19 C14 H20 109.5 . .
C13 C14 H21 109.5 . .
H19 C14 H21 109.5 . .
H20 C14 H21 109.5 . .

loop_
_geom_bond_atom_site_label_1
_geom_bond_atom_site_label_2
_geom_bond_distance
_geom_bond_site_symmetry_2
C1 C2 1.422(3) .
C1 C1 1.428(3) 7_567
C1 C5 1.440(3) 7_567
C2 C3 1.361(3) .
C2 H1 0.9500 .
C3 C4 1.418(3) .
C3 H2 0.9500 .
C4 O1 1.336(2) .
C4 C5 1.402(3) .
O1 H3 1.07(3) .
C5 C1 1.440(3) 7_567
C5 C6 1.460(2) .
C6 N1 1.284(2) .
C6 H4 0.9500 .
N1 C7 1.462(2) .
C7 C8 1.520(2) .
C7 H5 0.9900 .
C7 H6 0.9900 .
C8 C9 1.529(2) .
C8 H7 0.9900 .
C8 H8 0.9900 .
C9 C10 1.522(2) .
C9 H9 0.9900 .
C9 H10 0.9900 .
C10 C11 1.529(3) .
C10 H11 0.9900 .
C10 H12 0.9900 .
C11 C12 1.522(3) .
C11 H13 0.9900 .
C11 H14 0.9900 .
C12 C13 1.523(3) .
C12 H15 0.9900 .
C12 H16 0.9900 .
C13 C14 1.527(3) .
C13 H17 0.9900 .
C13 H18 0.9900 .
C14 H19 0.9800 .
C14 H20 0.9800 .
C14 H21 0.9800 .

loop_
_geom_torsion_atom_site_label_1
_geom_torsion_atom_site_label_2
_geom_torsion_atom_site_label_3
_geom_torsion_atom_site_label_4
_geom_torsion
_geom_torsion_site_symmetry_1
_geom_torsion_site_symmetry_4
C1 C1 C2 C3 0.1(3) 7_567 .
C5 C1 C2 C3 179.41(16) 7_567 .
C1 C2 C3 C4 0.2(3) . .
C2 C3 C4 O1 179.37(16) . .
C2 C3 C4 C5 0.1(3) . .
O1 C4 C5 C1 -179.91(15) . 7_567
C3 C4 C5 C1 -0.7(3) . 7_567
O1 C4 C5 C6 -2.0(3) . .
C3 C4 C5 C6 177.20(15) . .
C4 C5 C6 N1 2.6(3) . .
C1 C5 C6 N1 -179.56(16) 7_567 .
C5 C6 N1 C7 -179.86(15) . .
C6 N1 C7 C8 -112.23(18) . .
N1 C7 C8 C9 -179.21(14) . .
C7 C8 C9 C10 -177.70(15) . .
C8 C9 C10 C11 179.32(15) . .
C9 C10 C11 C12 -179.39(15) . .
C10 C11 C12 C13 178.10(15) . .
C11 C12 C13 C14 -179.67(15) . .
